data_4030376
loop_
_publ_author_name
'Fuertes, Pedro'
'Garc\'ia-Valverde, Mar\'ia'
'Pascual, Ricardo'
'Rodr\'iguez, Teresa'
'Rojo, Josefa'
'Garc\'ia-Calvo, Jos\'e'
'Calvo, Patricia'
'Cuevas, Jos\'e V'
'Garc\'ia-Herbosa, Gabriel'
'Torroba, Tom\'as'

_publ_section_title
;
 Structural Conformers of (1,3-Dithiol-2-ylidene)ethanethioamides: The
 Balance between Thioamide Rotation and Preservation of Classical
 Sulfur-Sulfur Hypervalent Bonds.
;
_journal_issue 1
_journal_name_full 'The Journal of organic chemistry'
_journal_page_first 30
_journal_paper_doi 10.1021/jo501473z
_journal_volume 80
_journal_year 2014
_chemical_formula_moiety 'C16 H15 Cl N2 O2 S3'
_chemical_formula_sum 'C16 H15 Cl N2 O2 S3'
_chemical_formula_weight 398.93
_chemical_name_systematic
; 
 ? 
;
_space_group_IT_number 2
_symmetry_cell_setting triclinic
_symmetry_space_group_name_Hall '-P 1'
_symmetry_space_group_name_H-M 'P -1'
_atom_sites_solution_hydrogens geom
_atom_sites_solution_primary direct
_atom_sites_solution_secondary difmap
_audit_creation_method SHELXL-97
_cell_angle_alpha 63.212(5)
_cell_angle_beta 86.744(6)
_cell_angle_gamma 79.229(6)
_cell_formula_units_Z 2
_cell_length_a 7.900(3)
_cell_length_b 11.409(4)
_cell_length_c 11.512(4)
_cell_measurement_reflns_used 3630
_cell_measurement_temperature 293(2)
_cell_measurement_theta_max 26.88
_cell_measurement_theta_min 2.63
_cell_volume 909.5(6)
_computing_cell_refinement 'Bruker SMART'
_computing_data_collection 'Bruker SMART'
_computing_data_reduction 'Bruker SAINT'
_computing_molecular_graphics 'Bruker SHELXTL'
_computing_publication_material 'Bruker SHELXTL'
_computing_structure_refinement 'SHELXL-97 (Sheldrick, 1997)'
_computing_structure_solution 'SHELXS-97 (Sheldrick, 1990)'
_diffrn_ambient_temperature 293(2)
_diffrn_measured_fraction_theta_full 0.967
_diffrn_measured_fraction_theta_max 0.967
_diffrn_measurement_device_type 'CCD area detector'
_diffrn_measurement_method 'omega scans'
_diffrn_radiation_monochromator graphite
_diffrn_radiation_source 'fine-focus sealed tube'
_diffrn_radiation_type MoK\a
_diffrn_radiation_wavelength 0.71073
_diffrn_reflns_av_R_equivalents 0.0154
_diffrn_reflns_av_sigmaI/netI 0.0194
_diffrn_reflns_limit_h_max 9
_diffrn_reflns_limit_h_min -9
_diffrn_reflns_limit_k_max 13
_diffrn_reflns_limit_k_min -13
_diffrn_reflns_limit_l_max 13
_diffrn_reflns_limit_l_min -13
_diffrn_reflns_number 7535
_diffrn_reflns_theta_full 25.00
_diffrn_reflns_theta_max 25.00
_diffrn_reflns_theta_min 2.03
_diffrn_standards_decay_% 0
_exptl_absorpt_coefficient_mu 0.566
_exptl_absorpt_correction_T_max 0.945
_exptl_absorpt_correction_T_min 0.855
_exptl_absorpt_correction_type multi-scan
_exptl_absorpt_process_details 'SADABS (SHELDRICK,2001)'
_exptl_crystal_colour orange
_exptl_crystal_density_diffrn 1.457
_exptl_crystal_density_method 'not measured'
_exptl_crystal_description plate
_exptl_crystal_F_000 412
_exptl_crystal_size_max 0.40
_exptl_crystal_size_mid 0.30
_exptl_crystal_size_min 0.10
_refine_diff_density_max 0.254
_refine_diff_density_min -0.252
_refine_diff_density_rms 0.052
_refine_ls_extinction_method none
_refine_ls_goodness_of_fit_ref 1.082
_refine_ls_hydrogen_treatment constr
_refine_ls_matrix_type full
_refine_ls_number_parameters 219
_refine_ls_number_reflns 3098
_refine_ls_number_restraints 0
_refine_ls_restrained_S_all 1.082
_refine_ls_R_factor_all 0.0424
_refine_ls_R_factor_gt 0.0372
_refine_ls_shift/su_max 0.000
_refine_ls_shift/su_mean 0.000
_refine_ls_structure_factor_coef Fsqd
_refine_ls_weighting_details 'calc w=1/[\s^2^(Fo^2^)+(0.0623P)^2^+0.2746P] where P=(Fo^2^+2Fc^2^)/3'
_refine_ls_weighting_scheme calc
_refine_ls_wR_factor_gt 0.1082
_refine_ls_wR_factor_ref 0.1108
_reflns_number_gt 2721
_reflns_number_total 3098
_reflns_threshold_expression >2sigma(I)
_cod_data_source_file jo501473z_si_003.cif
_cod_data_source_block datosm
_cod_depositor_comments
;
The following automatic conversions were performed:

'_symmetry_cell_setting' value 'Triclinic' changed to 'triclinic'
according to
/home/saulius/struct/COD-crude-data--automatic-downloads/rss-feeds/ACS/lib/dictionaries/cif_core.dic
dictionary named 'cif_core.dic' version 2.4.2 from 2011-04-26.

Automatic conversion script
Id: cif_fix_values 2935 2014-11-11 08:27:57Z andrius 

 Adding full bibliography for 4030376--4030377.cif.
;
_cod_original_cell_volume 909.4(6)
_cod_original_sg_symbol_H-M P-1
_cod_database_code 4030376

loop_
_symmetry_equiv_pos_as_xyz
'x, y, z'
'-x, -y, -z'

loop_
_atom_site_label
_atom_site_type_symbol
_atom_site_fract_x
_atom_site_fract_y
_atom_site_fract_z
_atom_site_U_iso_or_equiv
_atom_site_adp_type
_atom_site_occupancy
_atom_site_symmetry_multiplicity
_atom_site_calc_flag
_atom_site_refinement_flags
Cl1 Cl 0.66433(8) 0.61050(7) 0.67634(7) 0.0660(2) Uani 1 1 d .
S1 S 0.53566(8) 0.28068(6) 1.04089(6) 0.0529(2) Uani 1 1 d .
S2 S 0.72618(7) 0.36994(7) 0.92162(7) 0.0563(2) Uani 1 1 d .
S3 S 0.16860(8) 0.34956(6) 0.98567(7) 0.0618(2) Uani 1 1 d .
O1 O -0.1820(2) 0.88473(16) 0.54094(15) 0.0541(4) Uani 1 1 d .
O2 O 0.0984(2) 0.90425(19) 0.86551(18) 0.0627(5) Uani 1 1 d .
N1 N -0.0051(2) 0.87700(16) 0.69760(16) 0.0405(4) Uani 1 1 d .
N2 N 0.2903(2) 0.57278(17) 0.71336(16) 0.0375(4) Uani 1 1 d .
C1 C -0.2866(3) 0.98156(19) 0.6880(2) 0.0410(5) Uani 1 1 d .
C2 C -0.4603(3) 1.0315(2) 0.6607(2) 0.0529(6) Uani 1 1 d .
H2 H -0.5176 1.0256 0.5957 0.063 Uiso 1 1 calc R
C3 C -0.5457(3) 1.0911(3) 0.7346(3) 0.0643(7) Uani 1 1 d .
H3 H -0.6632 1.1251 0.7195 0.077 Uiso 1 1 calc R
C4 C -0.4605(4) 1.1008(3) 0.8294(3) 0.0660(7) Uani 1 1 d .
H4 H -0.5215 1.1421 0.8765 0.079 Uiso 1 1 calc R
C5 C -0.2847(4) 1.0504(3) 0.8572(2) 0.0579(6) Uani 1 1 d .
H5 H -0.2272 1.0570 0.9217 0.069 Uiso 1 1 calc R
C6 C -0.2004(3) 0.9902(2) 0.7844(2) 0.0437(5) Uani 1 1 d .
C7 C -0.1612(3) 0.9101(2) 0.6295(2) 0.0408(5) Uani 1 1 d .
C8 C -0.0184(3) 0.9214(2) 0.7927(2) 0.0440(5) Uani 1 1 d .
C9 C 0.1500(3) 0.7989(2) 0.6753(2) 0.0439(5) Uani 1 1 d .
H9A H 0.2500 0.8118 0.7102 0.053 Uiso 1 1 calc R
H9B H 0.1638 0.8294 0.5824 0.053 Uiso 1 1 calc R
C10 C 0.1391(3) 0.65107(19) 0.7400(2) 0.0394(5) Uani 1 1 d .
H10A H 0.1303 0.6198 0.8333 0.047 Uiso 1 1 calc R
H10B H 0.0362 0.6387 0.7079 0.047 Uiso 1 1 calc R
C11 C 0.2788(3) 0.5320(2) 0.6092(2) 0.0466(5) Uani 1 1 d .
H11 H 0.3953 0.4894 0.6004 0.056 Uiso 1 1 calc R
C12 C 0.2277(4) 0.6527(3) 0.4790(2) 0.0651(7) Uani 1 1 d .
H12A H 0.1116 0.6952 0.4818 0.098 Uiso 1 1 calc R
H12B H 0.2350 0.6246 0.4115 0.098 Uiso 1 1 calc R
H12C H 0.3042 0.7146 0.4613 0.098 Uiso 1 1 calc R
C13 C 0.1646(4) 0.4292(3) 0.6424(3) 0.0630(7) Uani 1 1 d .
H13A H 0.2058 0.3524 0.7223 0.094 Uiso 1 1 calc R
H13B H 0.1670 0.4031 0.5737 0.094 Uiso 1 1 calc R
H13C H 0.0486 0.4668 0.6521 0.094 Uiso 1 1 calc R
C14 C 0.4068(2) 0.48497(19) 0.81578(19) 0.0338(4) Uani 1 1 d .
C15 C 0.3635(3) 0.3831(2) 0.9355(2) 0.0408(5) Uani 1 1 d .
C16 C 0.5814(3) 0.4906(2) 0.8029(2) 0.0425(5) Uani 1 1 d .

loop_
_atom_site_aniso_label
_atom_site_aniso_U_11
_atom_site_aniso_U_22
_atom_site_aniso_U_33
_atom_site_aniso_U_23
_atom_site_aniso_U_13
_atom_site_aniso_U_12
Cl1 0.0418(4) 0.0716(4) 0.0762(4) -0.0231(4) 0.0143(3) -0.0217(3)
S1 0.0490(4) 0.0500(4) 0.0484(3) -0.0149(3) -0.0134(3) 0.0025(3)
S2 0.0309(3) 0.0663(4) 0.0699(4) -0.0308(3) -0.0133(3) 0.0010(3)
S3 0.0420(3) 0.0538(4) 0.0641(4) -0.0040(3) 0.0102(3) -0.0118(3)
O1 0.0589(10) 0.0539(9) 0.0497(9) -0.0267(8) -0.0093(8) 0.0019(8)
O2 0.0530(10) 0.0671(11) 0.0690(11) -0.0341(9) -0.0193(9) 0.0025(8)
N1 0.0366(9) 0.0357(9) 0.0436(10) -0.0151(8) -0.0026(8) 0.0005(7)
N2 0.0299(9) 0.0403(9) 0.0383(9) -0.0170(8) -0.0009(7) 0.0015(7)
C1 0.0415(11) 0.0304(10) 0.0426(11) -0.0107(9) -0.0021(9) -0.0005(9)
C2 0.0440(13) 0.0479(13) 0.0606(14) -0.0221(11) -0.0086(11) 0.0032(10)
C3 0.0456(14) 0.0584(15) 0.0806(18) -0.0306(14) 0.0001(13) 0.0090(12)
C4 0.0662(17) 0.0587(16) 0.0700(17) -0.0346(14) 0.0077(14) 0.0092(13)
C5 0.0675(17) 0.0533(14) 0.0527(14) -0.0278(12) -0.0052(12) 0.0024(12)
C6 0.0475(13) 0.0337(10) 0.0427(11) -0.0133(9) -0.0031(10) 0.0001(9)
C7 0.0424(12) 0.0311(10) 0.0410(11) -0.0100(9) -0.0029(9) -0.0033(9)
C8 0.0446(12) 0.0348(11) 0.0450(12) -0.0121(9) -0.0066(10) -0.0022(9)
C9 0.0350(11) 0.0385(11) 0.0508(12) -0.0153(10) 0.0029(9) -0.0027(9)
C10 0.0282(10) 0.0377(11) 0.0433(11) -0.0125(9) 0.0016(8) -0.0005(8)
C11 0.0430(12) 0.0505(13) 0.0448(12) -0.0227(10) -0.0032(10) -0.0003(10)
C12 0.086(2) 0.0629(16) 0.0426(13) -0.0201(12) -0.0088(13) -0.0117(14)
C13 0.0707(18) 0.0564(15) 0.0656(16) -0.0301(13) -0.0127(13) -0.0081(13)
C14 0.0273(9) 0.0346(10) 0.0407(10) -0.0195(9) -0.0010(8) -0.0008(8)
C15 0.0368(11) 0.0361(10) 0.0459(12) -0.0173(9) -0.0034(9) -0.0001(9)
C16 0.0316(11) 0.0473(12) 0.0532(13) -0.0269(11) -0.0008(9) -0.0052(9)

loop_
_atom_type_symbol
_atom_type_description
_atom_type_scat_dispersion_real
_atom_type_scat_dispersion_imag
_atom_type_scat_source
C C 0.0033 0.0016 'International Tables Vol C Tables 4.2.6.8 and 6.1.1.4'
H H 0.0000 0.0000 'International Tables Vol C Tables 4.2.6.8 and 6.1.1.4'
N N 0.0061 0.0033 'International Tables Vol C Tables 4.2.6.8 and 6.1.1.4'
O O 0.0106 0.0060 'International Tables Vol C Tables 4.2.6.8 and 6.1.1.4'
S S 0.1246 0.1234 'International Tables Vol C Tables 4.2.6.8 and 6.1.1.4'
Cl Cl 0.1484 0.1585 'International Tables Vol C Tables 4.2.6.8 and 6.1.1.4'

loop_
_geom_angle_atom_site_label_1
_geom_angle_atom_site_label_2
_geom_angle_atom_site_label_3
_geom_angle
C15 S1 S2 96.40(8)
C16 S2 S1 93.53(8)
C8 N1 C7 111.96(17)
C8 N1 C9 124.54(18)
C7 N1 C9 123.42(18)
C14 N2 C10 118.84(16)
C14 N2 C11 114.81(16)
C10 N2 C11 119.17(17)
C2 C1 C6 121.8(2)
C2 C1 C7 130.1(2)
C6 C1 C7 108.10(19)
C1 C2 C3 117.0(2)
C1 C2 H2 121.5
C3 C2 H2 121.5
C4 C3 C2 121.3(2)
C4 C3 H3 119.3
C2 C3 H3 119.3
C3 C4 C5 121.8(2)
C3 C4 H4 119.1
C5 C4 H4 119.1
C6 C5 C4 116.7(2)
C6 C5 H5 121.6
C4 C5 H5 121.6
C5 C6 C1 121.3(2)
C5 C6 C8 130.6(2)
C1 C6 C8 108.09(19)
O1 C7 N1 124.6(2)
O1 C7 C1 129.5(2)
N1 C7 C1 105.88(18)
O2 C8 N1 124.8(2)
O2 C8 C6 129.3(2)
N1 C8 C6 105.94(18)
N1 C9 C10 110.66(17)
N1 C9 H9A 109.5
C10 C9 H9A 109.5
N1 C9 H9B 109.5
C10 C9 H9B 109.5
H9A C9 H9B 108.1
N2 C10 C9 111.05(16)
N2 C10 H10A 109.4
C9 C10 H10A 109.4
N2 C10 H10B 109.4
C9 C10 H10B 109.4
H10A C10 H10B 108.0
N2 C11 C13 113.21(19)
N2 C11 C12 111.12(19)
C13 C11 C12 112.2(2)
N2 C11 H11 106.6
C13 C11 H11 106.6
C12 C11 H11 106.6
C11 C12 H12A 109.5
C11 C12 H12B 109.5
H12A C12 H12B 109.5
C11 C12 H12C 109.5
H12A C12 H12C 109.5
H12B C12 H12C 109.5
C11 C13 H13A 109.5
C11 C13 H13B 109.5
H13A C13 H13B 109.5
C11 C13 H13C 109.5
H13A C13 H13C 109.5
H13B C13 H13C 109.5
C16 C14 N2 119.92(18)
C16 C14 C15 114.73(19)
N2 C14 C15 125.32(17)
C14 C15 S3 127.96(16)
C14 C15 S1 115.65(16)
S3 C15 S1 116.39(13)
C14 C16 Cl1 124.06(17)
C14 C16 S2 119.43(17)
Cl1 C16 S2 116.51(12)

loop_
_geom_bond_atom_site_label_1
_geom_bond_atom_site_label_2
_geom_bond_distance
Cl1 C16 1.690(2)
S1 C15 1.733(2)
S1 S2 2.0653(11)
S2 C16 1.721(2)
S3 C15 1.664(2)
O1 C7 1.206(3)
O2 C8 1.210(3)
N1 C8 1.391(3)
N1 C7 1.396(3)
N1 C9 1.457(3)
N2 C14 1.398(2)
N2 C10 1.458(3)
N2 C11 1.481(3)
C1 C2 1.379(3)
C1 C6 1.384(3)
C1 C7 1.488(3)
C2 C3 1.388(4)
C2 H2 0.9300
C3 C4 1.369(4)
C3 H3 0.9300
C4 C5 1.395(4)
C4 H4 0.9300
C5 C6 1.379(3)
C5 H5 0.9300
C6 C8 1.490(3)
C9 C10 1.523(3)
C9 H9A 0.9700
C9 H9B 0.9700
C10 H10A 0.9700
C10 H10B 0.9700
C11 C13 1.512(4)
C11 C12 1.519(3)
C11 H11 0.9800
C12 H12A 0.9600
C12 H12B 0.9600
C12 H12C 0.9600
C13 H13A 0.9600
C13 H13B 0.9600
C13 H13C 0.9600
C14 C16 1.389(3)
C14 C15 1.421(3)

loop_
_geom_torsion_atom_site_label_1
_geom_torsion_atom_site_label_2
_geom_torsion_atom_site_label_3
_geom_torsion_atom_site_label_4
_geom_torsion
C15 S1 S2 C16 3.01(10)
C6 C1 C2 C3 -0.1(3)
C7 C1 C2 C3 178.3(2)
C1 C2 C3 C4 0.7(4)
C2 C3 C4 C5 -0.7(4)
C3 C4 C5 C6 0.1(4)
C4 C5 C6 C1 0.5(4)
C4 C5 C6 C8 -176.7(2)
C2 C1 C6 C5 -0.5(3)
C7 C1 C6 C5 -179.2(2)
C2 C1 C6 C8 177.3(2)
C7 C1 C6 C8 -1.4(2)
C8 N1 C7 O1 178.7(2)
C9 N1 C7 O1 -4.4(3)
C8 N1 C7 C1 -0.5(2)
C9 N1 C7 C1 176.37(17)
C2 C1 C7 O1 3.5(4)
C6 C1 C7 O1 -177.9(2)
C2 C1 C7 N1 -177.4(2)
C6 C1 C7 N1 1.2(2)
C7 N1 C8 O2 179.4(2)
C9 N1 C8 O2 2.5(3)
C7 N1 C8 C6 -0.3(2)
C9 N1 C8 C6 -177.18(17)
C5 C6 C8 O2 -1.0(4)
C1 C6 C8 O2 -178.6(2)
C5 C6 C8 N1 178.6(2)
C1 C6 C8 N1 1.1(2)
C8 N1 C9 C10 98.9(2)
C7 N1 C9 C10 -77.6(2)
C14 N2 C10 C9 111.8(2)
C11 N2 C10 C9 -99.3(2)
N1 C9 C10 N2 177.50(16)
C14 N2 C11 C13 81.0(2)
C10 N2 C11 C13 -69.1(2)
C14 N2 C11 C12 -151.6(2)
C10 N2 C11 C12 58.3(3)
C10 N2 C14 C16 -128.1(2)
C11 N2 C14 C16 81.7(2)
C10 N2 C14 C15 54.1(3)
C11 N2 C14 C15 -96.1(2)
C16 C14 C15 S3 178.38(16)
N2 C14 C15 S3 -3.8(3)
C16 C14 C15 S1 -2.3(2)
N2 C14 C15 S1 175.52(15)
S2 S1 C15 C14 -0.94(16)
S2 S1 C15 S3 178.42(11)
N2 C14 C16 Cl1 7.7(3)
C15 C14 C16 Cl1 -174.34(15)
N2 C14 C16 S2 -172.54(14)
C15 C14 C16 S2 5.5(3)
S1 S2 C16 C14 -5.17(17)
S1 S2 C16 Cl1 174.64(12)
